data_4313841
loop_
_publ_author_name
'Tristram Chivers'
'Mark Krahn'
'Gabriele Schatte'
'Masood Parvez'

_publ_contact_author_address
; Department of Chemistry
    University of Calgary
    Calgary Alberta T2N 1N4
    Canada
;
_publ_contact_author_email chivers@ucalgary.ca
_publ_contact_author_fax '001 403 289 9488'
_publ_contact_author_name 'Dr Tristram Chivers'
_publ_contact_author_phone '001 403 220 5741'
_publ_section_title
;
 Lithiation of Tris(alkyl- and arylamido)orthophosphates EP[N(H)R]3 (E =
 O, S, Se): Imido Substituent Effects and PE Bond Cleavage
;
_journal_name_full 'Inorganic Chemistry'
_journal_page_first 3994
_journal_page_last 4005
_journal_paper_doi 10.1021/ic034151p
_journal_volume 42
_journal_year 2003
_chemical_formula_moiety 'C40 H95 Li3 N9 O4 P3'
_chemical_formula_sum 'C40 H95 Li3 N9 O4 P3'
_chemical_formula_weight 879.98
_chemical_name_systematic
;
   ?
;
_space_group_IT_number 61
_symmetry_cell_setting orthorhombic
_symmetry_space_group_name_Hall '-P 2ac 2ab'
_symmetry_space_group_name_H-M 'P b c a'
_atom_sites_solution_hydrogens geom
_atom_sites_solution_primary direct
_atom_sites_solution_secondary difmap
_cell_angle_alpha 90.00
_cell_angle_beta 90.00
_cell_angle_gamma 90.00
_cell_formula_units_Z 8
_cell_length_a 20.940(3)
_cell_length_b 19.282(3)
_cell_length_c 27.461(3)
_cell_measurement_reflns_used 6773
_cell_measurement_temperature 193(2)
_cell_volume 11088(3)
_computing_cell_refinement 'Bruker SAINT'
_computing_data_collection 'Bruker SMART'
_computing_data_reduction 'Bruker SHELXTL'
_computing_molecular_graphics 'Bruker SHELXTL'
_computing_publication_material WinGX-1.62
_computing_structure_refinement 'SHELXL-97 (Sheldrick, 1997)'
_computing_structure_solution 'Bruker SHELXTL'
_diffrn_ambient_temperature 193(2)
_diffrn_measured_fraction_theta_full 0.975
_diffrn_measured_fraction_theta_max 0.975
_diffrn_measurement_device_type 'CCD area detector'
_diffrn_measurement_method 'phi and omega scans'
_diffrn_radiation_monochromator graphite
_diffrn_radiation_source 'fine-focus rotating anode'
_diffrn_radiation_wavelength 0.71073
_diffrn_reflns_av_R_equivalents 0.0582
_diffrn_reflns_av_sigmaI/netI 0.0628
_diffrn_reflns_limit_h_max 23
_diffrn_reflns_limit_h_min 0
_diffrn_reflns_limit_k_max 21
_diffrn_reflns_limit_k_min 0
_diffrn_reflns_limit_l_max 30
_diffrn_reflns_limit_l_min 0
_diffrn_reflns_number 25694
_diffrn_reflns_theta_full 23.26
_diffrn_reflns_theta_max 23.26
_diffrn_reflns_theta_min 1.48
_diffrn_standards_decay_% 'no decay'
_exptl_absorpt_coefficient_mu 0.149
_exptl_absorpt_correction_T_max 0.9415
_exptl_absorpt_correction_T_min 0.9226
_exptl_absorpt_correction_type empirical
_exptl_absorpt_process_details
; SADABS, V 5.0, Software for Area-Detector Absorption
    Corrections; Bruker AXS Inc., Madison, WI, 1998.
;
_exptl_crystal_colour colourless
_exptl_crystal_density_diffrn 1.054
_exptl_crystal_density_method 'not measured'
_exptl_crystal_description block
_exptl_crystal_F_000 3872
_exptl_crystal_size_max 0.55
_exptl_crystal_size_mid 0.42
_exptl_crystal_size_min 0.41
_refine_diff_density_max 0.351
_refine_diff_density_min -0.325
_refine_diff_density_rms 0.040
_refine_ls_extinction_method none
_refine_ls_goodness_of_fit_ref 1.000
_refine_ls_hydrogen_treatment mixed
_refine_ls_matrix_type full
_refine_ls_number_parameters 627
_refine_ls_number_reflns 7767
_refine_ls_number_restraints 239
_refine_ls_restrained_S_all 0.995
_refine_ls_R_factor_all 0.0839
_refine_ls_R_factor_gt 0.0439
_refine_ls_shift/su_max 0.001
_refine_ls_shift/su_mean 0.000
_refine_ls_structure_factor_coef Fsqd
_refine_ls_weighting_details 'calc w=1/[\s^2^(Fo^2^)+(0.0651P)^2^+0.0000P] where P=(Fo^2^+2Fc^2^)/3'
_refine_ls_weighting_scheme calc
_refine_ls_wR_factor_gt 0.1101
_refine_ls_wR_factor_ref 0.1250
_reflns_number_gt 4878
_reflns_number_total 7767
_reflns_threshold_expression >2sigma(I)
_cod_data_source_file ic034151psi20030224_104900_5.cif
_cod_data_source_block 4
_cod_original_cell_volume 11088(2)
_cod_database_code 4313841

loop_
_symmetry_equiv_pos_as_xyz
'x, y, z'
'-x+1/2, -y, z+1/2'
'-x, y+1/2, -z+1/2'
'x+1/2, -y+1/2, -z'
'-x, -y, -z'
'x-1/2, y, -z-1/2'
'x, -y-1/2, z-1/2'
'-x-1/2, y-1/2, z'

loop_
_atom_site_label
_atom_site_type_symbol
_atom_site_fract_x
_atom_site_fract_y
_atom_site_fract_z
_atom_site_U_iso_or_equiv
_atom_site_adp_type
_atom_site_occupancy
_atom_site_symmetry_multiplicity
_atom_site_calc_flag
_atom_site_refinement_flags
_atom_site_disorder_assembly
_atom_site_disorder_group
P1 P 0.04348(4) 0.28269(4) 0.42208(2) 0.0323(2) Uani 1 1 d . . .
P2 P 0.20314(4) 0.10360(4) 0.43887(2) 0.0322(2) Uani 1 1 d . . .
P3 P 0.12661(4) 0.24341(4) 0.23926(2) 0.0335(2) Uani 1 1 d . A .
O1 O 0.06385(8) 0.27386(10) 0.36944(6) 0.0339(5) Uani 1 1 d . A .
O2 O 0.16868(9) 0.15289(10) 0.40471(6) 0.0335(5) Uani 1 1 d . . .
O3 O 0.13842(8) 0.21827(10) 0.29063(6) 0.0344(5) Uani 1 1 d . A .
N1 N 0.09498(11) 0.28666(13) 0.46339(7) 0.0364(6) Uani 1 1 d . . .
N2 N 0.00754(11) 0.20649(12) 0.43328(7) 0.0371(6) Uani 1 1 d . . .
H2 H 0.0180 0.1728 0.4132 0.045 Uiso 1 1 calc R . .
N3 N -0.00609(11) 0.34931(13) 0.42551(8) 0.0428(7) Uani 1 1 d . . .
H3 H -0.0107 0.3656 0.4552 0.051 Uiso 1 1 calc R . .
N4 N 0.17165(11) 0.11414(13) 0.49036(7) 0.0363(6) Uani 1 1 d . . .
N5 N 0.20206(11) 0.02494(12) 0.41514(7) 0.0364(6) Uani 1 1 d . . .
H5 H 0.2381 0.0017 0.4176 0.044 Uiso 1 1 calc R . .
N6 N 0.28195(11) 0.11675(13) 0.44229(8) 0.0432(7) Uani 1 1 d . . .
H6 H 0.2983 0.1119 0.4716 0.052 Uiso 1 1 calc R . .
N7 N 0.18506(10) 0.29718(13) 0.22384(7) 0.0388(7) Uani 1 1 d . . .
H7 H 0.1985 0.2936 0.1936 0.047 Uiso 1 1 calc R . .
N9 N 0.13649(11) 0.18183(13) 0.19762(7) 0.0412(7) Uani 1 1 d . . .
H9 H 0.1028 0.1748 0.1792 0.049 Uiso 1 1 calc R . .
C10 C 0.13567(15) 0.34465(18) 0.47741(11) 0.0471(9) Uani 1 1 d . . .
C11 C 0.1047(2) 0.3883(2) 0.51648(16) 0.1082(18) Uani 1 1 d . . .
H11A H 0.0678 0.4128 0.5027 0.130 Uiso 1 1 calc R . .
H11B H 0.1356 0.4221 0.5289 0.130 Uiso 1 1 calc R . .
H11C H 0.0904 0.3583 0.5432 0.130 Uiso 1 1 calc R . .
C12 C 0.19698(18) 0.3151(2) 0.49805(16) 0.0888(14) Uani 1 1 d . . .
H12A H 0.1872 0.2862 0.5264 0.107 Uiso 1 1 calc R . .
H12B H 0.2252 0.3532 0.5079 0.107 Uiso 1 1 calc R . .
H12C H 0.2182 0.2869 0.4732 0.107 Uiso 1 1 calc R . .
C13 C 0.1539(2) 0.3914(2) 0.43514(15) 0.0996(16) Uani 1 1 d . . .
H13A H 0.1771 0.3644 0.4107 0.120 Uiso 1 1 calc R . .
H13B H 0.1810 0.4292 0.4470 0.120 Uiso 1 1 calc R . .
H13C H 0.1151 0.4108 0.4205 0.120 Uiso 1 1 calc R . .
C20 C -0.03901(15) 0.18692(18) 0.47165(10) 0.0472(9) Uani 1 1 d . . .
C21 C -0.10469(16) 0.2161(2) 0.46103(13) 0.0772(13) Uani 1 1 d . . .
H21A H -0.1031 0.2669 0.4624 0.093 Uiso 1 1 calc R . .
H21B H -0.1351 0.1989 0.4853 0.093 Uiso 1 1 calc R . .
H21C H -0.1183 0.2015 0.4285 0.093 Uiso 1 1 calc R . .
C22 C -0.0417(2) 0.1090(2) 0.47183(16) 0.1020(17) Uani 1 1 d . . .
H22A H -0.0546 0.0924 0.4396 0.122 Uiso 1 1 calc R . .
H22B H -0.0727 0.0934 0.4962 0.122 Uiso 1 1 calc R . .
H22C H 0.0006 0.0904 0.4799 0.122 Uiso 1 1 calc R . .
C23 C -0.01711(17) 0.2122(2) 0.52097(10) 0.0700(12) Uani 1 1 d . . .
H23A H 0.0251 0.1929 0.5282 0.084 Uiso 1 1 calc R . .
H23B H -0.0476 0.1972 0.5459 0.084 Uiso 1 1 calc R . .
H23C H -0.0146 0.2630 0.5207 0.084 Uiso 1 1 calc R . .
C30 C -0.04406(17) 0.3870(2) 0.38891(12) 0.0587(10) Uani 1 1 d . . .
C31 C -0.00085(19) 0.4278(2) 0.35465(14) 0.0843(13) Uani 1 1 d . . .
H31A H 0.0218 0.4637 0.3731 0.101 Uiso 1 1 calc R . .
H31B H -0.0268 0.4496 0.3292 0.101 Uiso 1 1 calc R . .
H31C H 0.0302 0.3963 0.3396 0.101 Uiso 1 1 calc R . .
C32 C -0.08446(17) 0.3365(2) 0.35917(13) 0.0780(13) Uani 1 1 d . . .
H32A H -0.0566 0.3021 0.3437 0.094 Uiso 1 1 calc R . .
H32B H -0.1079 0.3621 0.3341 0.094 Uiso 1 1 calc R . .
H32C H -0.1148 0.3128 0.3807 0.094 Uiso 1 1 calc R . .
C33 C -0.0881(2) 0.4352(2) 0.41680(15) 0.0996(16) Uani 1 1 d . . .
H33A H -0.1135 0.4082 0.4400 0.120 Uiso 1 1 calc R . .
H33B H -0.1167 0.4588 0.3939 0.120 Uiso 1 1 calc R . .
H33C H -0.0626 0.4696 0.4344 0.120 Uiso 1 1 calc R . .
C40 C 0.18653(16) 0.08034(18) 0.53713(10) 0.0496(9) Uani 1 1 d . . .
C41 C 0.12376(18) 0.0676(2) 0.56348(11) 0.0766(13) Uani 1 1 d . . .
H41A H 0.1016 0.1118 0.5684 0.092 Uiso 1 1 calc R . .
H41B H 0.1323 0.0460 0.5951 0.092 Uiso 1 1 calc R . .
H41C H 0.0969 0.0366 0.5439 0.092 Uiso 1 1 calc R . .
C42 C 0.2262(2) 0.1301(2) 0.56831(12) 0.0967(15) Uani 1 1 d . . .
H42A H 0.2671 0.1392 0.5521 0.116 Uiso 1 1 calc R . .
H42B H 0.2340 0.1091 0.6003 0.116 Uiso 1 1 calc R . .
H42C H 0.2029 0.1737 0.5725 0.116 Uiso 1 1 calc R . .
C43 C 0.2207(2) 0.0113(2) 0.53293(11) 0.0767(12) Uani 1 1 d . . .
H43A H 0.1948 -0.0207 0.5135 0.092 Uiso 1 1 calc R . .
H43B H 0.2272 -0.0082 0.5655 0.092 Uiso 1 1 calc R . .
H43C H 0.2622 0.0182 0.5171 0.092 Uiso 1 1 calc R . .
C50 C 0.14952(13) -0.01212(16) 0.39045(9) 0.0361(7) Uani 1 1 d . . .
C51 C 0.15914(16) -0.08938(17) 0.39981(11) 0.0510(9) Uani 1 1 d . . .
H51A H 0.2008 -0.1037 0.3871 0.061 Uiso 1 1 calc R . .
H51B H 0.1253 -0.1157 0.3835 0.061 Uiso 1 1 calc R . .
H51C H 0.1575 -0.0983 0.4349 0.061 Uiso 1 1 calc R . .
C52 C 0.15329(15) 0.00269(18) 0.33595(10) 0.0486(9) Uani 1 1 d . . .
H52A H 0.1483 0.0526 0.3303 0.058 Uiso 1 1 calc R . .
H52B H 0.1192 -0.0225 0.3191 0.058 Uiso 1 1 calc R . .
H52C H 0.1948 -0.0125 0.3235 0.058 Uiso 1 1 calc R . .
C53 C 0.08540(14) 0.01020(18) 0.41054(11) 0.0500(9) Uani 1 1 d . . .
H53A H 0.0847 0.0030 0.4459 0.060 Uiso 1 1 calc R . .
H53B H 0.0515 -0.0174 0.3954 0.060 Uiso 1 1 calc R . .
H53C H 0.0785 0.0594 0.4034 0.060 Uiso 1 1 calc R . .
C60 C 0.32822(15) 0.13511(19) 0.40439(11) 0.0526(9) Uani 1 1 d . . .
C61 C 0.39428(15) 0.1164(2) 0.42385(14) 0.0778(12) Uani 1 1 d . . .
H61A H 0.4022 0.1416 0.4542 0.093 Uiso 1 1 calc R . .
H61B H 0.4268 0.1291 0.3998 0.093 Uiso 1 1 calc R . .
H61C H 0.3963 0.0664 0.4301 0.093 Uiso 1 1 calc R . .
C62 C 0.31541(19) 0.0972(3) 0.35788(13) 0.1013(17) Uani 1 1 d . . .
H62A H 0.3193 0.0472 0.3634 0.122 Uiso 1 1 calc R . .
H62B H 0.3464 0.1117 0.3332 0.122 Uiso 1 1 calc R . .
H62C H 0.2721 0.1079 0.3466 0.122 Uiso 1 1 calc R . .
C63 C 0.32574(19) 0.2137(2) 0.39622(15) 0.0859(13) Uani 1 1 d . . .
H63A H 0.2828 0.2270 0.3854 0.103 Uiso 1 1 calc R . .
H63B H 0.3570 0.2267 0.3713 0.103 Uiso 1 1 calc R . .
H63C H 0.3358 0.2377 0.4267 0.103 Uiso 1 1 calc R . .
C70 C 0.21782(15) 0.35024(17) 0.25368(10) 0.0446(9) Uani 1 1 d . . .
C71 C 0.17297(17) 0.38690(19) 0.28828(11) 0.0643(11) Uani 1 1 d . . .
H71A H 0.1397 0.4108 0.2696 0.077 Uiso 1 1 calc R . .
H71B H 0.1970 0.4208 0.3076 0.077 Uiso 1 1 calc R . .
H71C H 0.1532 0.3529 0.3101 0.077 Uiso 1 1 calc R . .
C72 C 0.27154(17) 0.3149(2) 0.28160(13) 0.0772(12) Uani 1 1 d . . .
H72A H 0.2537 0.2785 0.3025 0.093 Uiso 1 1 calc R . .
H72B H 0.2938 0.3491 0.3017 0.093 Uiso 1 1 calc R . .
H72C H 0.3017 0.2941 0.2585 0.093 Uiso 1 1 calc R . .
C73 C 0.24598(19) 0.4035(2) 0.21877(12) 0.0751(12) Uani 1 1 d . . .
H73A H 0.2755 0.3804 0.1963 0.090 Uiso 1 1 calc R . .
H73B H 0.2690 0.4390 0.2373 0.090 Uiso 1 1 calc R . .
H73C H 0.2115 0.4254 0.2002 0.090 Uiso 1 1 calc R . .
N8 N 0.05561(10) 0.27022(13) 0.23786(7) 0.0395(7) Uani 1 1 d DU A .
C80 C 0.01999(15) 0.3054(2) 0.19912(10) 0.0545(10) Uani 1 1 d DU . .
C81 C 0.0419(5) 0.3822(4) 0.1962(5) 0.089(3) Uani 0.605(15) 1 d PDU A 1
H81A H 0.0344 0.4049 0.2276 0.106 Uiso 0.605(15) 1 calc PR A 1
H81B H 0.0176 0.4061 0.1707 0.106 Uiso 0.605(15) 1 calc PR A 1
H81C H 0.0875 0.3840 0.1884 0.106 Uiso 0.605(15) 1 calc PR A 1
C82 C 0.0264(6) 0.2735(7) 0.1491(2) 0.091(4) Uani 0.605(15) 1 d PDU A 1
H82A H 0.0706 0.2782 0.1378 0.109 Uiso 0.605(15) 1 calc PR A 1
H82B H -0.0022 0.2974 0.1263 0.109 Uiso 0.605(15) 1 calc PR A 1
H82C H 0.0150 0.2242 0.1506 0.109 Uiso 0.605(15) 1 calc PR A 1
C83 C -0.0496(4) 0.3052(8) 0.2144(4) 0.088(4) Uani 0.605(15) 1 d PDU A 1
H83A H -0.0646 0.2573 0.2174 0.105 Uiso 0.605(15) 1 calc PR A 1
H83B H -0.0751 0.3294 0.1898 0.105 Uiso 0.605(15) 1 calc PR A 1
H83C H -0.0540 0.3288 0.2458 0.105 Uiso 0.605(15) 1 calc PR A 1
C81' C 0.0587(5) 0.3505(10) 0.1665(6) 0.079(6) Uani 0.395(15) 1 d PDU A 2
H81D H 0.0764 0.3892 0.1853 0.095 Uiso 0.395(15) 1 calc PR A 2
H81E H 0.0316 0.3686 0.1403 0.095 Uiso 0.395(15) 1 calc PR A 2
H81F H 0.0937 0.3233 0.1523 0.095 Uiso 0.395(15) 1 calc PR A 2
C82' C -0.0126(9) 0.2482(6) 0.1671(6) 0.093(5) Uani 0.395(15) 1 d PDU A 2
H82D H 0.0203 0.2191 0.1521 0.112 Uiso 0.395(15) 1 calc PR A 2
H82E H -0.0382 0.2703 0.1416 0.112 Uiso 0.395(15) 1 calc PR A 2
H82F H -0.0402 0.2194 0.1876 0.112 Uiso 0.395(15) 1 calc PR A 2
C83' C -0.0328(8) 0.3478(10) 0.2233(5) 0.083(5) Uani 0.395(15) 1 d PDU A 2
H83D H -0.0600 0.3171 0.2427 0.099 Uiso 0.395(15) 1 calc PR A 2
H83E H -0.0586 0.3706 0.1981 0.099 Uiso 0.395(15) 1 calc PR A 2
H83F H -0.0137 0.3831 0.2444 0.099 Uiso 0.395(15) 1 calc PR A 2
C90 C 0.19111(16) 0.13694(18) 0.18586(10) 0.0504(9) Uani 1 1 d . . .
C91 C 0.23040(17) 0.1200(2) 0.23032(11) 0.0671(11) Uani 1 1 d . . .
H91A H 0.2487 0.1628 0.2436 0.081 Uiso 1 1 calc R . .
H91B H 0.2649 0.0882 0.2213 0.081 Uiso 1 1 calc R . .
H91C H 0.2031 0.0981 0.2549 0.081 Uiso 1 1 calc R . .
C92 C 0.23425(19) 0.1714(2) 0.14757(13) 0.0870(14) Uani 1 1 d . . .
H92A H 0.2084 0.1854 0.1195 0.104 Uiso 1 1 calc R . .
H92B H 0.2671 0.1384 0.1370 0.104 Uiso 1 1 calc R . .
H92C H 0.2548 0.2123 0.1618 0.104 Uiso 1 1 calc R . .
C93 C 0.1650(2) 0.0707(2) 0.16473(15) 0.0949(15) Uani 1 1 d . . .
H93A H 0.1389 0.0470 0.1893 0.114 Uiso 1 1 calc R . .
H93B H 0.2004 0.0405 0.1550 0.114 Uiso 1 1 calc R . .
H93C H 0.1386 0.0814 0.1362 0.114 Uiso 1 1 calc R . .
Li1 Li 0.1405(2) 0.2148(3) 0.35816(14) 0.0330(11) Uani 1 1 d . A .
Li3 Li 0.1162(3) 0.1878(3) 0.46486(16) 0.0436(13) Uani 1 1 d . . .
Li2 Li 0.0414(2) 0.2440(3) 0.30615(16) 0.0424(13) Uani 1 1 d DU . .
O4S O -0.01519(11) 0.15834(15) 0.31414(8) 0.0664(7) Uani 1 1 d DU A .
C1S C 0.0147(4) 0.0981(4) 0.2955(3) 0.090(3) Uani 0.728(10) 1 d PDU A 1
H1S1 H 0.0158 0.0605 0.3200 0.108 Uiso 0.728(10) 1 calc PR A 1
H1S2 H 0.0587 0.1080 0.2844 0.108 Uiso 0.728(10) 1 calc PR A 1
C2S C -0.0288(4) 0.0797(5) 0.2530(3) 0.105(3) Uani 0.728(10) 1 d PDU A 1
H2S1 H -0.0199 0.1094 0.2243 0.126 Uiso 0.728(10) 1 calc PR A 1
H2S2 H -0.0240 0.0305 0.2436 0.126 Uiso 0.728(10) 1 calc PR A 1
C3S C -0.0914(3) 0.0932(5) 0.2727(4) 0.113(3) Uani 0.728(10) 1 d PDU A 1
H3S1 H -0.1075 0.0525 0.2909 0.135 Uiso 0.728(10) 1 calc PR A 1
H3S2 H -0.1220 0.1047 0.2464 0.135 Uiso 0.728(10) 1 calc PR A 1
C4S C -0.0820(3) 0.1518(5) 0.3048(4) 0.084(3) Uani 0.728(10) 1 d PDU A 1
H4S1 H -0.0984 0.1947 0.2894 0.101 Uiso 0.728(10) 1 calc PR A 1
H4S2 H -0.1053 0.1444 0.3357 0.101 Uiso 0.728(10) 1 calc PR A 1
C1S' C 0.0061(11) 0.1098(9) 0.2749(9) 0.091(7) Uani 0.272(10) 1 d PDU A 2
H1S3 H 0.0521 0.0990 0.2782 0.109 Uiso 0.272(10) 1 calc PR A 2
H1S4 H -0.0017 0.1300 0.2423 0.109 Uiso 0.272(10) 1 calc PR A 2
C2S' C -0.0340(9) 0.0458(9) 0.2826(11) 0.112(6) Uani 0.272(10) 1 d PDU A 2
H2S3 H -0.0476 0.0259 0.2510 0.134 Uiso 0.272(10) 1 calc PR A 2
H2S4 H -0.0098 0.0101 0.3009 0.134 Uiso 0.272(10) 1 calc PR A 2
C3S' C -0.0880(8) 0.0689(9) 0.3100(10) 0.102(6) Uani 0.272(10) 1 d PDU A 2
H3S3 H -0.0918 0.0420 0.3406 0.123 Uiso 0.272(10) 1 calc PR A 2
H3S4 H -0.1277 0.0624 0.2909 0.123 Uiso 0.272(10) 1 calc PR A 2
C4S' C -0.0784(8) 0.1410(11) 0.3205(11) 0.098(7) Uani 0.272(10) 1 d PDU A 2
H4S3 H -0.1054 0.1695 0.2987 0.117 Uiso 0.272(10) 1 calc PR A 2
H4S4 H -0.0913 0.1507 0.3545 0.117 Uiso 0.272(10) 1 calc PR A 2

loop_
_atom_site_aniso_label
_atom_site_aniso_U_11
_atom_site_aniso_U_22
_atom_site_aniso_U_33
_atom_site_aniso_U_23
_atom_site_aniso_U_13
_atom_site_aniso_U_12
P1 0.0324(5) 0.0304(5) 0.0341(4) 0.0011(3) 0.0052(3) 0.0040(4)
P2 0.0373(5) 0.0288(5) 0.0305(4) 0.0009(3) -0.0026(3) 0.0028(4)
P3 0.0313(5) 0.0423(6) 0.0270(4) 0.0013(3) -0.0016(3) -0.0039(4)
O1 0.0319(11) 0.0385(13) 0.0314(10) 0.0036(9) 0.0039(8) 0.0043(10)
O2 0.0408(12) 0.0298(12) 0.0297(10) 0.0022(8) -0.0005(8) 0.0054(10)
O3 0.0327(11) 0.0428(13) 0.0277(10) 0.0021(9) -0.0010(8) 0.0012(10)
N1 0.0415(15) 0.0323(16) 0.0355(13) -0.0066(11) -0.0022(10) 0.0030(14)
N2 0.0414(15) 0.0291(16) 0.0409(13) -0.0040(11) 0.0167(11) -0.0012(13)
N3 0.0442(16) 0.0408(17) 0.0434(14) 0.0018(12) 0.0065(11) 0.0171(14)
N4 0.0453(15) 0.0337(16) 0.0298(12) 0.0007(11) -0.0018(10) 0.0081(13)
N5 0.0343(14) 0.0318(16) 0.0432(13) -0.0033(11) -0.0052(11) 0.0069(13)
N6 0.0367(15) 0.0498(19) 0.0433(14) 0.0073(12) -0.0059(11) -0.0040(14)
N7 0.0387(15) 0.0491(18) 0.0286(12) -0.0062(11) 0.0053(10) -0.0115(14)
N9 0.0424(16) 0.0491(18) 0.0322(13) -0.0058(12) -0.0078(11) -0.0014(15)
C10 0.047(2) 0.038(2) 0.057(2) -0.0124(16) -0.0027(16) -0.0037(19)
C11 0.090(3) 0.102(4) 0.133(4) -0.083(3) 0.013(3) -0.011(3)
C12 0.075(3) 0.069(3) 0.122(3) -0.023(3) -0.048(2) -0.002(3)
C13 0.099(4) 0.093(4) 0.107(3) 0.023(3) -0.029(3) -0.060(3)
C20 0.048(2) 0.043(2) 0.0512(19) 0.0040(16) 0.0217(15) -0.0063(18)
C21 0.046(2) 0.109(4) 0.076(2) 0.009(2) 0.0207(19) -0.012(2)
C22 0.128(4) 0.058(3) 0.120(4) 0.007(3) 0.077(3) -0.023(3)
C23 0.066(3) 0.101(3) 0.0437(19) 0.012(2) 0.0197(17) 0.007(2)
C30 0.055(2) 0.057(3) 0.064(2) 0.0153(19) 0.0065(18) 0.029(2)
C31 0.082(3) 0.074(3) 0.097(3) 0.042(2) 0.006(2) 0.017(3)
C32 0.057(3) 0.109(4) 0.068(2) 0.017(2) -0.0097(19) 0.024(3)
C33 0.103(4) 0.091(4) 0.105(3) 0.010(3) 0.010(3) 0.072(3)
C40 0.070(2) 0.047(2) 0.0319(16) 0.0056(15) -0.0022(15) 0.016(2)
C41 0.102(3) 0.089(3) 0.0386(19) 0.0201(19) 0.0151(19) 0.016(3)
C42 0.145(4) 0.101(4) 0.045(2) 0.002(2) -0.040(2) -0.012(3)
C43 0.115(3) 0.072(3) 0.0433(19) 0.0221(19) -0.0024(19) 0.036(3)
C50 0.0390(19) 0.031(2) 0.0384(16) -0.0034(14) 0.0000(13) -0.0002(16)
C51 0.059(2) 0.040(2) 0.0548(19) -0.0050(16) 0.0025(16) -0.0057(18)
C52 0.054(2) 0.049(2) 0.0427(17) -0.0098(16) -0.0045(15) 0.0003(19)
C53 0.046(2) 0.046(2) 0.057(2) -0.0075(16) 0.0023(15) -0.0024(18)
C60 0.040(2) 0.055(3) 0.062(2) 0.0046(18) 0.0020(16) -0.0087(19)
C61 0.043(2) 0.081(3) 0.110(3) 0.005(3) 0.003(2) -0.003(2)
C62 0.071(3) 0.171(5) 0.062(2) -0.030(3) 0.030(2) -0.045(3)
C63 0.066(3) 0.077(3) 0.116(3) 0.035(3) 0.004(2) -0.012(3)
C70 0.046(2) 0.048(2) 0.0399(17) -0.0049(15) 0.0006(14) -0.0142(18)
C71 0.075(3) 0.061(3) 0.057(2) -0.0185(19) 0.0122(18) -0.016(2)
C72 0.063(3) 0.085(3) 0.083(3) -0.019(2) -0.031(2) -0.010(2)
C73 0.087(3) 0.076(3) 0.062(2) -0.010(2) 0.014(2) -0.044(3)
N8 0.0293(14) 0.0552(19) 0.0341(12) 0.0096(12) -0.0040(10) -0.0002(13)
C80 0.041(2) 0.080(3) 0.0426(17) 0.0193(17) -0.0096(14) 0.002(2)
C81 0.083(6) 0.086(5) 0.096(7) 0.042(5) -0.020(5) 0.016(5)
C82 0.088(7) 0.143(9) 0.042(4) 0.014(4) -0.025(4) 0.023(7)
C83 0.044(4) 0.149(11) 0.071(5) 0.042(7) -0.009(4) 0.022(5)
C81' 0.054(7) 0.117(13) 0.066(9) 0.062(9) -0.019(5) 0.002(7)
C82' 0.087(12) 0.112(9) 0.080(9) 0.013(7) -0.056(8) -0.009(7)
C83' 0.053(9) 0.112(13) 0.083(9) 0.045(7) -0.001(6) 0.034(8)
C90 0.063(2) 0.047(2) 0.0411(18) -0.0096(16) 0.0009(16) 0.000(2)
C91 0.066(3) 0.074(3) 0.062(2) -0.009(2) -0.0033(18) 0.023(2)
C92 0.096(3) 0.097(4) 0.068(2) 0.005(2) 0.039(2) 0.024(3)
C93 0.104(4) 0.070(3) 0.111(3) -0.039(3) -0.019(3) 0.011(3)
Li1 0.036(3) 0.034(3) 0.029(2) 0.004(2) 0.0007(19) 0.002(2)
Li3 0.058(4) 0.039(3) 0.034(3) 0.001(2) 0.002(2) 0.006(3)
Li2 0.039(3) 0.054(3) 0.035(3) 0.004(2) -0.002(2) 0.000(3)
O4S 0.0478(16) 0.074(2) 0.0772(16) 0.0081(14) -0.0090(12) -0.0238(15)
C1S 0.049(4) 0.057(4) 0.164(7) 0.042(4) -0.015(4) 0.001(3)
C2S 0.110(6) 0.107(7) 0.097(5) -0.033(4) 0.014(4) -0.003(6)
C3S 0.061(4) 0.159(8) 0.118(6) -0.046(6) -0.029(4) -0.022(5)
C4S 0.042(3) 0.110(6) 0.101(8) -0.010(4) 0.002(3) -0.010(4)
C1S' 0.058(12) 0.058(10) 0.155(16) -0.006(10) 0.009(11) -0.007(9)
C2S' 0.080(11) 0.081(10) 0.175(16) -0.005(10) 0.007(10) -0.027(9)
C3S' 0.079(10) 0.103(11) 0.125(14) -0.017(11) 0.011(9) -0.049(9)
C4S' 0.091(9) 0.134(11) 0.067(12) -0.046(11) 0.035(9) -0.078(9)

loop_
_atom_type_symbol
_atom_type_description
_atom_type_scat_dispersion_real
_atom_type_scat_dispersion_imag
_atom_type_scat_source
C C 0.0033 0.0016 'International Tables Vol C Tables 4.2.6.8 and 6.1.1.4'
H H 0.0000 0.0000 'International Tables Vol C Tables 4.2.6.8 and 6.1.1.4'
Li Li -0.0003 0.0001 'International Tables Vol C Tables 4.2.6.8 and 6.1.1.4'
N N 0.0061 0.0033 'International Tables Vol C Tables 4.2.6.8 and 6.1.1.4'
O O 0.0106 0.0060 'International Tables Vol C Tables 4.2.6.8 and 6.1.1.4'
P P 0.1023 0.0942 'International Tables Vol C Tables 4.2.6.8 and 6.1.1.4'

loop_
_geom_angle_atom_site_label_1
_geom_angle_atom_site_label_2
_geom_angle_atom_site_label_3
_geom_angle
_geom_angle_site_symmetry_1
_geom_angle_site_symmetry_3
_geom_angle_publ_flag
O1 P1 N1 120.11(12) . . ?
O1 P1 N3 108.54(11) . . ?
N1 P1 N3 110.65(13) . . ?
O1 P1 N2 101.67(11) . . ?
N1 P1 N2 102.63(12) . . ?
N3 P1 N2 112.83(12) . . ?
O1 P1 Li3 100.54(12) . . ?
N1 P1 Li3 47.04(14) . . ?
N3 P1 Li3 150.46(13) . . ?
N2 P1 Li3 64.72(14) . . ?
O1 P1 Li1 36.81(11) . . ?
N1 P1 Li1 88.78(12) . . ?
N3 P1 Li1 143.17(12) . . ?
N2 P1 Li1 91.67(12) . . ?
Li3 P1 Li1 64.40(13) . . ?
O2 P2 N4 105.98(11) . . ?
O2 P2 N5 108.94(11) . . ?
N4 P2 N5 117.89(13) . . ?
O2 P2 N6 114.14(12) . . ?
N4 P2 N6 110.10(12) . . ?
N5 P2 N6 100.08(12) . . ?
O2 P2 Li3 55.46(12) . . ?
N4 P2 Li3 50.58(13) . . ?
N5 P2 Li3 133.47(15) . . ?
N6 P2 Li3 126.45(16) . . ?
O3 P3 N8 106.40(11) . . ?
O3 P3 N7 108.53(11) . . ?
N8 P3 N7 119.03(13) . . ?
O3 P3 N9 113.11(12) . . ?
N8 P3 N9 109.61(13) . . ?
N7 P3 N9 100.32(12) . . ?
O3 P3 Li2 56.38(13) . . ?
N8 P3 Li2 50.05(13) . . ?
N7 P3 Li2 133.98(15) . . ?
N9 P3 Li2 125.70(15) . . ?
P1 O1 Li2 147.17(19) . . ?
P1 O1 Li1 116.04(15) . . ?
Li2 O1 Li1 83.3(2) . . ?
P2 O2 Li1 170.02(19) . . ?
P2 O2 Li3 87.90(15) . . ?
Li1 O2 Li3 99.8(2) . . ?
P3 O3 Li1 161.3(2) . . ?
P3 O3 Li2 87.48(15) . . ?
Li1 O3 Li2 80.29(19) . . ?
C10 N1 P1 129.1(2) . . ?
C10 N1 Li3 127.5(2) . . ?
P1 N1 Li3 97.10(19) . . ?
C20 N2 P1 130.3(2) . . ?
C20 N2 Li3 108.7(2) . . ?
P1 N2 Li3 77.19(15) . . ?
C30 N3 P1 133.1(2) . . ?
C40 N4 P2 129.6(2) . . ?
C40 N4 Li3 139.1(2) . . ?
P2 N4 Li3 91.19(16) . . ?
C50 N5 P2 129.50(19) . . ?
C60 N6 P2 130.5(2) . . ?
C70 N7 P3 129.27(18) . . ?
C90 N9 P3 131.98(19) . . ?
N1 C10 C11 111.3(3) . . ?
N1 C10 C12 107.8(3) . . ?
C11 C10 C12 108.0(3) . . ?
N1 C10 C13 113.6(3) . . ?
C11 C10 C13 108.7(4) . . ?
C12 C10 C13 107.3(3) . . ?
N2 C20 C22 106.3(3) . . ?
N2 C20 C23 110.8(3) . . ?
C22 C20 C23 109.3(3) . . ?
N2 C20 C21 111.4(3) . . ?
C22 C20 C21 109.8(3) . . ?
C23 C20 C21 109.1(3) . . ?
N3 C30 C33 106.6(3) . . ?
N3 C30 C31 110.8(3) . . ?
C33 C30 C31 110.9(3) . . ?
N3 C30 C32 110.5(3) . . ?
C33 C30 C32 108.9(3) . . ?
C31 C30 C32 109.1(3) . . ?
N4 C40 C43 115.0(2) . . ?
N4 C40 C41 107.7(3) . . ?
C43 C40 C41 107.6(3) . . ?
N4 C40 C42 109.0(3) . . ?
C43 C40 C42 109.7(3) . . ?
C41 C40 C42 107.7(3) . . ?
N5 C50 C53 110.8(2) . . ?
N5 C50 C51 107.3(2) . . ?
C53 C50 C51 109.5(3) . . ?
N5 C50 C52 108.7(2) . . ?
C53 C50 C52 110.5(2) . . ?
C51 C50 C52 110.0(2) . . ?
N6 C60 C62 111.7(3) . . ?
N6 C60 C61 107.1(3) . . ?
C62 C60 C61 110.2(3) . . ?
N6 C60 C63 108.7(3) . . ?
C62 C60 C63 110.6(3) . . ?
C61 C60 C63 108.4(3) . . ?
N7 C70 C71 112.5(3) . . ?
N7 C70 C72 108.1(3) . . ?
C71 C70 C72 110.6(3) . . ?
N7 C70 C73 107.3(2) . . ?
C71 C70 C73 108.7(3) . . ?
C72 C70 C73 109.4(3) . . ?
C80 N8 P3 130.55(19) . . ?
C80 N8 Li2 137.3(2) . . ?
P3 N8 Li2 92.04(18) . . ?
N8 C80 C81' 115.5(5) . . ?
N8 C80 C82 115.3(4) . . ?
C81' C80 C82 69.0(6) . . ?
N8 C80 C83 106.7(4) . . ?
C81' C80 C83 133.7(7) . . ?
C82 C80 C83 109.6(5) . . ?
N8 C80 C83' 107.5(6) . . ?
C81' C80 C83' 110.0(8) . . ?
C82 C80 C83' 132.6(7) . . ?
C83 C80 C83' 35.4(6) . . ?
N8 C80 C81 109.2(4) . . ?
C81' C80 C81 41.5(6) . . ?
C82 C80 C81 108.3(5) . . ?
C83 C80 C81 107.5(6) . . ?
C83' C80 C81 74.0(7) . . ?
N8 C80 C82' 107.7(5) . . ?
C81' C80 C82' 108.1(7) . . ?
C82 C80 C82' 40.7(5) . . ?
C83 C80 C82' 74.6(7) . . ?
C83' C80 C82' 107.8(7) . . ?
C81 C80 C82' 140.4(6) . . ?
N9 C90 C93 107.5(3) . . ?
N9 C90 C91 112.0(2) . . ?
C93 C90 C91 109.1(3) . . ?
N9 C90 C92 110.7(3) . . ?
C93 C90 C92 108.5(3) . . ?
C91 C90 C92 109.1(3) . . ?
O2 Li1 O3 136.2(3) . . ?
O2 Li1 O1 121.3(2) . . ?
O3 Li1 O1 96.7(2) . . ?
O2 Li1 Li2 141.3(3) . . ?
O3 Li1 Li2 54.59(16) . . ?
O1 Li1 Li2 46.66(15) . . ?
O2 Li1 P1 95.39(16) . . ?
O3 Li1 P1 123.7(2) . . ?
O1 Li1 P1 27.15(8) . . ?
Li2 Li1 P1 71.51(15) . . ?
O2 Li1 Li3 43.14(14) . . ?
O3 Li1 Li3 166.4(3) . . ?
O1 Li1 Li3 79.16(17) . . ?
Li2 Li1 Li3 116.0(2) . . ?
P1 Li1 Li3 52.46(12) . . ?
N1 Li3 N4 147.8(3) . . ?
N1 Li3 O2 114.6(2) . . ?
N4 Li3 O2 74.85(19) . . ?
N1 Li3 N2 68.92(18) . . ?
N4 Li3 N2 141.1(3) . . ?
O2 Li3 N2 104.72(19) . . ?
N1 Li3 P2 141.2(3) . . ?
N4 Li3 P2 38.23(11) . . ?
O2 Li3 P2 36.65(10) . . ?
N2 Li3 P2 131.0(2) . . ?
N1 Li3 P1 35.86(11) . . ?
N4 Li3 P1 174.6(2) . . ?
O2 Li3 P1 100.00(17) . . ?
N2 Li3 P1 38.09(9) . . ?
P2 Li3 P1 136.64(18) . . ?
N1 Li3 Li1 81.38(19) . . ?
N4 Li3 Li1 111.8(2) . . ?
O2 Li3 Li1 37.06(12) . . ?
N2 Li3 Li1 77.80(15) . . ?
P2 Li3 Li1 73.57(15) . . ?
P1 Li3 Li1 63.14(13) . . ?
O1 Li2 N8 139.6(3) . . ?
O1 Li2 O4S 107.0(2) . . ?
N8 Li2 O4S 113.5(2) . . ?
O1 Li2 O3 91.0(2) . . ?
N8 Li2 O3 74.03(18) . . ?
O4S Li2 O3 112.7(3) . . ?
O1 Li2 P3 119.1(2) . . ?
N8 Li2 P3 37.90(11) . . ?
O4S Li2 P3 118.5(2) . . ?
O3 Li2 P3 36.14(9) . . ?
O1 Li2 Li1 50.02(16) . . ?
N8 Li2 Li1 117.5(2) . . ?
O4S Li2 Li1 103.3(2) . . ?
O3 Li2 Li1 45.12(14) . . ?
P3 Li2 Li1 80.53(17) . . ?
C4S' O4S C1S 105.8(9) . . ?
C4S' O4S C4S 19.8(16) . . ?
C1S O4S C4S 107.2(5) . . ?
C4S' O4S C1S' 103.1(11) . . ?
C1S O4S C1S' 25.0(11) . . ?
C4S O4S C1S' 96.2(11) . . ?
C4S' O4S Li2 140.1(10) . . ?
C1S O4S Li2 111.6(4) . . ?
C4S O4S Li2 128.3(5) . . ?
C1S' O4S Li2 104.8(7) . . ?
O4S C1S C2S 101.8(6) . . ?
C3S C2S C1S 102.4(6) . . ?
C2S C3S C4S 104.2(6) . . ?
O4S C4S C3S 108.1(5) . . ?
O4S C1S' C2S' 104.3(13) . . ?
C3S' C2S' C1S' 105.0(12) . . ?
C2S' C3S' C4S' 107.3(12) . . ?
O4S C4S' C3S' 110.2(13) . . ?

loop_
_geom_bond_atom_site_label_1
_geom_bond_atom_site_label_2
_geom_bond_distance
_geom_bond_site_symmetry_2
_geom_bond_publ_flag
P1 O1 1.5168(17) . ?
P1 N1 1.567(2) . ?
P1 N3 1.654(2) . ?
P1 N2 1.679(2) . ?
P1 Li3 2.654(5) . ?
P1 Li1 2.987(5) . ?
P2 O2 1.5180(18) . ?
P2 N4 1.573(2) . ?
P2 N5 1.651(2) . ?
P2 N6 1.672(2) . ?
P2 Li3 2.542(5) . ?
P3 O3 1.5122(17) . ?
P3 N8 1.574(2) . ?
P3 N7 1.659(2) . ?
P3 N9 1.661(2) . ?
P3 Li2 2.561(5) . ?
O1 Li2 1.891(5) . ?
O1 Li1 1.992(5) . ?
O2 Li1 1.846(5) . ?
O2 Li3 2.095(5) . ?
O3 Li1 1.856(4) . ?
O3 Li2 2.135(5) . ?
N1 C10 1.458(4) . ?
N1 Li3 1.958(6) . ?
N2 C20 1.484(3) . ?
N2 Li3 2.462(6) . ?
N3 C30 1.473(4) . ?
N4 C40 1.473(3) . ?
N4 Li3 1.964(6) . ?
N5 C50 1.477(3) . ?
N6 C60 1.465(4) . ?
N7 C70 1.479(4) . ?
N9 C90 1.470(4) . ?
C10 C11 1.510(4) . ?
C10 C12 1.515(5) . ?
C10 C13 1.519(5) . ?
C20 C22 1.504(5) . ?
C20 C23 1.511(4) . ?
C20 C21 1.514(5) . ?
C30 C33 1.517(5) . ?
C30 C31 1.524(5) . ?
C30 C32 1.527(5) . ?
C40 C43 1.515(5) . ?
C40 C41 1.520(5) . ?
C40 C42 1.531(5) . ?
C50 C53 1.514(4) . ?
C50 C51 1.525(4) . ?
C50 C52 1.526(4) . ?
C60 C62 1.496(5) . ?
C60 C61 1.526(4) . ?
C60 C63 1.533(5) . ?
C70 C71 1.512(4) . ?
C70 C72 1.523(4) . ?
C70 C73 1.524(4) . ?
N8 C80 1.466(4) . ?
N8 Li2 1.965(5) . ?
C80 C81' 1.489(9) . ?
C80 C82 1.512(7) . ?
C80 C83 1.516(7) . ?
C80 C83' 1.528(10) . ?
C80 C81 1.553(8) . ?
C80 C82' 1.566(10) . ?
C90 C93 1.506(5) . ?
C90 C91 1.508(4) . ?
C90 C92 1.537(4) . ?
Li1 Li2 2.582(6) . ?
Li1 Li3 3.019(6) . ?
Li2 O4S 2.044(6) . ?
O4S C4S' 1.377(14) . ?
O4S C1S 1.415(7) . ?
O4S C4S 1.427(7) . ?
O4S C1S' 1.494(15) . ?
C1S C2S 1.522(9) . ?
C2S C3S 1.441(8) . ?
C3S C4S 1.448(9) . ?
C1S' C2S' 1.508(16) . ?
C2S' C3S' 1.429(15) . ?
C3S' C4S' 1.435(16) . ?

loop_
_geom_torsion_atom_site_label_1
_geom_torsion_atom_site_label_2
_geom_torsion_atom_site_label_3
_geom_torsion_atom_site_label_4
_geom_torsion
_geom_torsion_site_symmetry_1
_geom_torsion_site_symmetry_2
_geom_torsion_site_symmetry_3
_geom_torsion_site_symmetry_4
_geom_torsion_publ_flag
N1 P1 O1 Li2 156.5(4) . . . . ?
N3 P1 O1 Li2 -74.8(4) . . . . ?
N2 P1 O1 Li2 44.3(4) . . . . ?
Li3 P1 O1 Li2 110.4(4) . . . . ?
Li1 P1 O1 Li2 121.2(4) . . . . ?
N1 P1 O1 Li1 35.3(2) . . . . ?
N3 P1 O1 Li1 163.9(2) . . . . ?
N2 P1 O1 Li1 -76.9(2) . . . . ?
Li3 P1 O1 Li1 -10.8(2) . . . . ?
N4 P2 O2 Li1 143.3(11) . . . . ?
N5 P2 O2 Li1 -88.9(11) . . . . ?
N6 P2 O2 Li1 21.9(11) . . . . ?
Li3 P2 O2 Li1 140.8(11) . . . . ?
N4 P2 O2 Li3 2.51(19) . . . . ?
N5 P2 O2 Li3 130.30(18) . . . . ?
N6 P2 O2 Li3 -118.81(18) . . . . ?
N8 P3 O3 Li1 -47.0(6) . . . . ?
N7 P3 O3 Li1 82.2(6) . . . . ?
N9 P3 O3 Li1 -167.4(6) . . . . ?
Li2 P3 O3 Li1 -48.9(6) . . . . ?
N8 P3 O3 Li2 1.83(19) . . . . ?
N7 P3 O3 Li2 131.04(18) . . . . ?
N9 P3 O3 Li2 -118.56(18) . . . . ?
O1 P1 N1 C10 77.7(3) . . . . ?
N3 P1 N1 C10 -50.0(3) . . . . ?
N2 P1 N1 C10 -170.6(2) . . . . ?
Li3 P1 N1 C10 153.2(3) . . . . ?
Li1 P1 N1 C10 98.0(3) . . . . ?
O1 P1 N1 Li3 -75.5(2) . . . . ?
N3 P1 N1 Li3 156.86(18) . . . . ?
N2 P1 N1 Li3 36.24(19) . . . . ?
Li1 P1 N1 Li3 -55.20(18) . . . . ?
O1 P1 N2 C20 -160.0(2) . . . . ?
N1 P1 N2 C20 75.1(3) . . . . ?
N3 P1 N2 C20 -44.0(3) . . . . ?
Li3 P1 N2 C20 103.7(3) . . . . ?
Li1 P1 N2 C20 164.3(3) . . . . ?
O1 P1 N2 Li3 96.26(14) . . . . ?
N1 P1 N2 Li3 -28.58(15) . . . . ?
N3 P1 N2 Li3 -147.69(14) . . . . ?
Li1 P1 N2 Li3 60.54(14) . . . . ?
O1 P1 N3 C30 17.7(3) . . . . ?
N1 P1 N3 C30 151.5(3) . . . . ?
N2 P1 N3 C30 -94.2(3) . . . . ?
Li3 P1 N3 C30 -172.9(3) . . . . ?
Li1 P1 N3 C30 33.7(4) . . . . ?
O2 P2 N4 C40 -179.4(3) . . . . ?
N5 P2 N4 C40 58.3(3) . . . . ?
N6 P2 N4 C40 -55.5(3) . . . . ?
Li3 P2 N4 C40 -176.7(4) . . . . ?
O2 P2 N4 Li3 -2.7(2) . . . . ?
N5 P2 N4 Li3 -124.9(2) . . . . ?
N6 P2 N4 Li3 121.2(2) . . . . ?
O2 P2 N5 C50 -42.1(2) . . . . ?
N4 P2 N5 C50 78.6(2) . . . . ?
N6 P2 N5 C50 -162.1(2) . . . . ?
Li3 P2 N5 C50 17.8(3) . . . . ?
O2 P2 N6 C60 -38.7(3) . . . . ?
N4 P2 N6 C60 -157.8(3) . . . . ?
N5 P2 N6 C60 77.4(3) . . . . ?
Li3 P2 N6 C60 -102.5(3) . . . . ?
O3 P3 N7 C70 -38.8(3) . . . . ?
N8 P3 N7 C70 83.0(3) . . . . ?
N9 P3 N7 C70 -157.6(3) . . . . ?
Li2 P3 N7 C70 22.0(3) . . . . ?
O3 P3 N9 C90 -56.9(3) . . . . ?
N8 P3 N9 C90 -175.4(3) . . . . ?
N7 P3 N9 C90 58.5(3) . . . . ?
Li2 P3 N9 C90 -121.1(3) . . . . ?
P1 N1 C10 C11 91.3(3) . . . . ?
Li3 N1 C10 C11 -123.1(3) . . . . ?
P1 N1 C10 C12 -150.5(3) . . . . ?
Li3 N1 C10 C12 -4.9(4) . . . . ?
P1 N1 C10 C13 -31.8(4) . . . . ?
Li3 N1 C10 C13 113.8(4) . . . . ?
P1 N2 C20 C22 -165.9(3) . . . . ?
Li3 N2 C20 C22 -77.1(3) . . . . ?
P1 N2 C20 C23 -47.2(4) . . . . ?
Li3 N2 C20 C23 41.6(3) . . . . ?
P1 N2 C20 C21 74.5(4) . . . . ?
Li3 N2 C20 C21 163.3(3) . . . . ?
P1 N3 C30 C33 170.7(3) . . . . ?
P1 N3 C30 C31 -68.6(4) . . . . ?
P1 N3 C30 C32 52.5(4) . . . . ?
P2 N4 C40 C43 -21.7(4) . . . . ?
Li3 N4 C40 C43 163.2(4) . . . . ?
P2 N4 C40 C41 -141.6(3) . . . . ?
Li3 N4 C40 C41 43.4(5) . . . . ?
P2 N4 C40 C42 101.8(3) . . . . ?
Li3 N4 C40 C42 -73.2(5) . . . . ?
P2 N5 C50 C53 -30.8(3) . . . . ?
P2 N5 C50 C51 -150.3(2) . . . . ?
P2 N5 C50 C52 90.8(3) . . . . ?
P2 N6 C60 C62 -40.3(5) . . . . ?
P2 N6 C60 C61 -161.1(3) . . . . ?
P2 N6 C60 C63 82.0(4) . . . . ?
P3 N7 C70 C71 -37.2(4) . . . . ?
P3 N7 C70 C72 85.3(3) . . . . ?
P3 N7 C70 C73 -156.8(2) . . . . ?
O3 P3 N8 C80 174.3(3) . . . . ?
N7 P3 N8 C80 51.4(3) . . . . ?
N9 P3 N8 C80 -63.1(3) . . . . ?
Li2 P3 N8 C80 176.3(4) . . . . ?
O3 P3 N8 Li2 -2.0(2) . . . . ?
N7 P3 N8 Li2 -124.83(19) . . . . ?
N9 P3 N8 Li2 120.6(2) . . . . ?
P3 N8 C80 C81' -31.1(11) . . . . ?
Li2 N8 C80 C81' 143.4(10) . . . . ?
P3 N8 C80 C82 46.5(8) . . . . ?
Li2 N8 C80 C82 -139.0(7) . . . . ?
P3 N8 C80 C83 168.5(7) . . . . ?
Li2 N8 C80 C83 -17.0(8) . . . . ?
P3 N8 C80 C83' -154.4(9) . . . . ?
Li2 N8 C80 C83' 20.1(10) . . . . ?
P3 N8 C80 C81 -75.6(7) . . . . ?
Li2 N8 C80 C81 98.8(7) . . . . ?
P3 N8 C80 C82' 89.7(9) . . . . ?
Li2 N8 C80 C82' -95.8(10) . . . . ?
P3 N9 C90 C93 151.8(3) . . . . ?
P3 N9 C90 C91 32.0(4) . . . . ?
P3 N9 C90 C92 -89.9(3) . . . . ?
P2 O2 Li1 O3 59.8(13) . . . . ?
Li3 O2 Li1 O3 -160.1(4) . . . . ?
P2 O2 Li1 O1 -154.0(9) . . . . ?
Li3 O2 Li1 O1 -13.9(3) . . . . ?
P2 O2 Li1 Li2 147.7(9) . . . . ?
Li3 O2 Li1 Li2 -72.2(4) . . . . ?
P2 O2 Li1 P1 -145.4(10) . . . . ?
Li3 O2 Li1 P1 -5.3(2) . . . . ?
P2 O2 Li1 Li3 -140.1(12) . . . . ?
P3 O3 Li1 O2 179.7(3) . . . . ?
Li2 O3 Li1 O2 130.0(4) . . . . ?
P3 O3 Li1 O1 28.3(7) . . . . ?
Li2 O3 Li1 O1 -21.4(2) . . . . ?
P3 O3 Li1 Li2 49.7(6) . . . . ?
P3 O3 Li1 P1 30.3(7) . . . . ?
Li2 O3 Li1 P1 -19.4(3) . . . . ?
P3 O3 Li1 Li3 99.6(12) . . . . ?
Li2 O3 Li1 Li3 49.8(11) . . . . ?
P1 O1 Li1 O2 19.1(4) . . . . ?
Li2 O1 Li1 O2 -133.1(3) . . . . ?
P1 O1 Li1 O3 176.35(15) . . . . ?
Li2 O1 Li1 O3 24.2(2) . . . . ?
P1 O1 Li1 Li2 152.2(2) . . . . ?
Li2 O1 Li1 P1 -152.2(2) . . . . ?
P1 O1 Li1 Li3 9.5(2) . . . . ?
Li2 O1 Li1 Li3 -142.7(2) . . . . ?
O1 P1 Li1 O2 -163.7(3) . . . . ?
N1 P1 Li1 O2 46.32(19) . . . . ?
N3 P1 Li1 O2 170.37(17) . . . . ?
N2 P1 Li1 O2 -56.28(19) . . . . ?
Li3 P1 Li1 O2 4.53(18) . . . . ?
O1 P1 Li1 O3 -4.36(18) . . . . ?
N1 P1 Li1 O3 -154.4(3) . . . . ?
N3 P1 Li1 O3 -30.3(4) . . . . ?
N2 P1 Li1 O3 103.0(3) . . . . ?
Li3 P1 Li1 O3 163.8(3) . . . . ?
N1 P1 Li1 O1 -150.0(2) . . . . ?
N3 P1 Li1 O1 -26.0(3) . . . . ?
N2 P1 Li1 O1 107.39(19) . . . . ?
Li3 P1 Li1 O1 168.2(2) . . . . ?
O1 P1 Li1 Li2 -20.97(18) . . . . ?
N1 P1 Li1 Li2 -170.98(18) . . . . ?
N3 P1 Li1 Li2 -46.9(3) . . . . ?
N2 P1 Li1 Li2 86.42(17) . . . . ?
Li3 P1 Li1 Li2 147.2(2) . . . . ?
O1 P1 Li1 Li3 -168.2(2) . . . . ?
N1 P1 Li1 Li3 41.79(16) . . . . ?
N3 P1 Li1 Li3 165.8(2) . . . . ?
N2 P1 Li1 Li3 -60.81(16) . . . . ?
C10 N1 Li3 N4 19.1(7) . . . . ?
P1 N1 Li3 N4 172.9(5) . . . . ?
C10 N1 Li3 O2 -81.7(3) . . . . ?
P1 N1 Li3 O2 72.1(3) . . . . ?
C10 N1 Li3 N2 -178.7(2) . . . . ?
P1 N1 Li3 N2 -24.94(12) . . . . ?
C10 N1 Li3 P2 -48.7(5) . . . . ?
P1 N1 Li3 P2 105.1(4) . . . . ?
C10 N1 Li3 P1 -153.8(3) . . . . ?
C10 N1 Li3 Li1 -98.6(3) . . . . ?
P1 N1 Li3 Li1 55.23(15) . . . . ?
C40 N4 Li3 N1 65.9(7) . . . . ?
P2 N4 Li3 N1 -110.3(5) . . . . ?
C40 N4 Li3 O2 178.1(3) . . . . ?
P2 N4 Li3 O2 1.93(15) . . . . ?
C40 N4 Li3 N2 -87.1(5) . . . . ?
P2 N4 Li3 N2 96.7(4) . . . . ?
C40 N4 Li3 P2 176.2(4) . . . . ?
C40 N4 Li3 P1 -165(3) . . . . ?
P2 N4 Li3 P1 19(3) . . . . ?
C40 N4 Li3 Li1 175.3(3) . . . . ?
P2 N4 Li3 Li1 -0.9(2) . . . . ?
P2 O2 Li3 N1 145.1(3) . . . . ?
Li1 O2 Li3 N1 -28.5(3) . . . . ?
P2 O2 Li3 N4 -2.01(15) . . . . ?
Li1 O2 Li3 N4 -175.6(2) . . . . ?
P2 O2 Li3 N2 -141.7(2) . . . . ?
Li1 O2 Li3 N2 44.7(3) . . . . ?
Li1 O2 Li3 P2 -173.6(2) . . . . ?
P2 O2 Li3 P1 179.60(17) . . . . ?
Li1 O2 Li3 P1 6.0(2) . . . . ?
P2 O2 Li3 Li1 173.6(2) . . . . ?
C20 N2 Li3 N1 -105.0(2) . . . . ?
P1 N2 Li3 N1 23.61(11) . . . . ?
C20 N2 Li3 N4 60.0(4) . . . . ?
P1 N2 Li3 N4 -171.4(4) . . . . ?
C20 N2 Li3 O2 144.0(2) . . . . ?
P1 N2 Li3 O2 -87.5(2) . . . . ?
C20 N2 Li3 P2 114.6(3) . . . . ?
P1 N2 Li3 P2 -116.9(3) . . . . ?
C20 N2 Li3 P1 -128.6(2) . . . . ?
C20 N2 Li3 Li1 169.7(2) . . . . ?
P1 N2 Li3 Li1 -61.75(13) . . . . ?
O2 P2 Li3 N1 -56.0(3) . . . . ?
N4 P2 Li3 N1 127.1(4) . . . . ?
N5 P2 Li3 N1 -139.7(3) . . . . ?
N6 P2 Li3 N1 40.2(4) . . . . ?
O2 P2 Li3 N4 176.9(2) . . . . ?
N5 P2 Li3 N4 93.2(2) . . . . ?
N6 P2 Li3 N4 -86.9(2) . . . . ?
N4 P2 Li3 O2 -176.9(2) . . . . ?
N5 P2 Li3 O2 -83.7(2) . . . . ?
N6 P2 Li3 O2 96.24(17) . . . . ?
O2 P2 Li3 N2 52.7(2) . . . . ?
N4 P2 Li3 N2 -124.2(4) . . . . ?
N5 P2 Li3 N2 -31.0(4) . . . . ?
N6 P2 Li3 N2 148.9(2) . . . . ?
O2 P2 Li3 P1 -0.6(2) . . . . ?
N4 P2 Li3 P1 -177.4(4) . . . . ?
N5 P2 Li3 P1 -84.3(4) . . . . ?
N6 P2 Li3 P1 95.7(3) . . . . ?
O2 P2 Li3 Li1 -4.01(13) . . . . ?
N4 P2 Li3 Li1 179.1(2) . . . . ?
N5 P2 Li3 Li1 -87.72(19) . . . . ?
N6 P2 Li3 Li1 92.23(17) . . . . ?
O1 P1 Li3 N1 121.60(16) . . . . ?
N3 P1 Li3 N1 -48.2(4) . . . . ?
N2 P1 Li3 N1 -140.36(19) . . . . ?
Li1 P1 Li3 N1 114.4(2) . . . . ?
O1 P1 Li3 N4 -14(3) . . . . ?
N1 P1 Li3 N4 -135(3) . . . . ?
N3 P1 Li3 N4 177(3) . . . . ?
N2 P1 Li3 N4 84(3) . . . . ?
Li1 P1 Li3 N4 -21(3) . . . . ?
O1 P1 Li3 O2 3.1(2) . . . . ?
N1 P1 Li3 O2 -118.5(3) . . . . ?
N3 P1 Li3 O2 -166.7(2) . . . . ?
N2 P1 Li3 O2 101.2(2) . . . . ?
Li1 P1 Li3 O2 -4.04(16) . . . . ?
O1 P1 Li3 N2 -98.03(12) . . . . ?
N1 P1 Li3 N2 140.36(19) . . . . ?
N3 P1 Li3 N2 92.1(3) . . . . ?
Li1 P1 Li3 N2 -105.19(15) . . . . ?
O1 P1 Li3 P2 3.5(3) . . . . ?
N1 P1 Li3 P2 -118.1(4) . . . . ?
N3 P1 Li3 P2 -166.4(2) . . . . ?
N2 P1 Li3 P2 101.5(3) . . . . ?
Li1 P1 Li3 P2 -3.7(3) . . . . ?
O1 P1 Li3 Li1 7.16(15) . . . . ?
N1 P1 Li3 Li1 -114.4(2) . . . . ?
N3 P1 Li3 Li1 -162.7(3) . . . . ?
N2 P1 Li3 Li1 105.19(15) . . . . ?
O2 Li1 Li3 N1 154.0(3) . . . . ?
O3 Li1 Li3 N1 -111.4(11) . . . . ?
O1 Li1 Li3 N1 -38.09(19) . . . . ?
Li2 Li1 Li3 N1 -67.5(3) . . . . ?
P1 Li1 Li3 N1 -32.64(12) . . . . ?
O2 Li1 Li3 N4 4.6(2) . . . . ?
O3 Li1 Li3 N4 99.2(11) . . . . ?
O1 Li1 Li3 N4 172.5(3) . . . . ?
Li2 Li1 Li3 N4 143.1(3) . . . . ?
P1 Li1 Li3 N4 177.9(3) . . . . ?
O3 Li1 Li3 O2 94.7(11) . . . . ?
O1 Li1 Li3 O2 167.9(3) . . . . ?
Li2 Li1 Li3 O2 138.6(3) . . . . ?
P1 Li1 Li3 O2 173.4(3) . . . . ?
O2 Li1 Li3 N2 -135.9(3) . . . . ?
O3 Li1 Li3 N2 -41.2(11) . . . . ?
O1 Li1 Li3 N2 32.07(16) . . . . ?
Li2 Li1 Li3 N2 2.7(3) . . . . ?
P1 Li1 Li3 N2 37.52(9) . . . . ?
O2 Li1 Li3 P2 3.97(13) . . . . ?
O3 Li1 Li3 P2 98.6(11) . . . . ?
O1 Li1 Li3 P2 171.9(2) . . . . ?
Li2 Li1 Li3 P2 142.5(2) . . . . ?
P1 Li1 Li3 P2 177.36(19) . . . . ?
O2 Li1 Li3 P1 -173.4(3) . . . . ?
O3 Li1 Li3 P1 -78.7(11) . . . . ?
O1 Li1 Li3 P1 -5.45(11) . . . . ?
Li2 Li1 Li3 P1 -34.8(2) . . . . ?
P1 O1 Li2 N8 143.8(3) . . . . ?
Li1 O1 Li2 N8 -86.9(5) . . . . ?
P1 O1 Li2 O4S -36.0(5) . . . . ?
Li1 O1 Li2 O4S 93.4(3) . . . . ?
P1 O1 Li2 O3 -150.0(3) . . . . ?
Li1 O1 Li2 O3 -20.7(2) . . . . ?
P1 O1 Li2 P3 -173.8(2) . . . . ?
Li1 O1 Li2 P3 -44.5(3) . . . . ?
P1 O1 Li2 Li1 -129.3(4) . . . . ?
C80 N8 Li2 O1 -102.4(5) . . . . ?
P3 N8 Li2 O1 73.4(5) . . . . ?
C80 N8 Li2 O4S 77.4(5) . . . . ?
P3 N8 Li2 O4S -106.8(3) . . . . ?
C80 N8 Li2 O3 -174.4(3) . . . . ?
P3 N8 Li2 O3 1.41(15) . . . . ?
C80 N8 Li2 P3 -175.8(4) . . . . ?
C80 N8 Li2 Li1 -162.0(3) . . . . ?
P3 N8 Li2 Li1 13.8(3) . . . . ?
P3 O3 Li2 O1 -143.4(2) . . . . ?
Li1 O3 Li2 O1 22.5(2) . . . . ?
P3 O3 Li2 N8 -1.47(15) . . . . ?
Li1 O3 Li2 N8 164.4(2) . . . . ?
P3 O3 Li2 O4S 107.8(2) . . . . ?
Li1 O3 Li2 O4S -86.4(3) . . . . ?
Li1 O3 Li2 P3 165.8(2) . . . . ?
P3 O3 Li2 Li1 -165.8(2) . . . . ?
O3 P3 Li2 O1 43.1(2) . . . . ?
N8 P3 Li2 O1 -134.6(4) . . . . ?
N7 P3 Li2 O1 -40.5(4) . . . . ?
N9 P3 Li2 O1 139.0(2) . . . . ?
O3 P3 Li2 N8 177.7(2) . . . . ?
N7 P3 Li2 N8 94.1(2) . . . . ?
N9 P3 Li2 N8 -86.4(2) . . . . ?
O3 P3 Li2 O4S -90.0(3) . . . . ?
N8 P3 Li2 O4S 92.3(3) . . . . ?
N7 P3 Li2 O4S -173.58(17) . . . . ?
N9 P3 Li2 O4S 5.9(3) . . . . ?
N8 P3 Li2 O3 -177.7(2) . . . . ?
N7 P3 Li2 O3 -83.6(2) . . . . ?
N9 P3 Li2 O3 95.90(17) . . . . ?
O3 P3 Li2 Li1 10.11(15) . . . . ?
N8 P3 Li2 Li1 -167.6(3) . . . . ?
N7 P3 Li2 Li1 -73.5(2) . . . . ?
N9 P3 Li2 Li1 106.01(19) . . . . ?
O2 Li1 Li2 O1 87.9(4) . . . . ?
O3 Li1 Li2 O1 -150.1(3) . . . . ?
P1 Li1 Li2 O1 12.97(11) . . . . ?
Li3 Li1 Li2 O1 41.5(2) . . . . ?
O2 Li1 Li2 N8 -139.0(4) . . . . ?
O3 Li1 Li2 N8 -17.0(3) . . . . ?
O1 Li1 Li2 N8 133.1(4) . . . . ?
P1 Li1 Li2 N8 146.1(3) . . . . ?
Li3 Li1 Li2 N8 174.6(3) . . . . ?
O2 Li1 Li2 O4S -13.2(5) . . . . ?
O3 Li1 Li2 O4S 108.8(3) . . . . ?
O1 Li1 Li2 O4S -101.1(2) . . . . ?
P1 Li1 Li2 O4S -88.13(19) . . . . ?
Li3 Li1 Li2 O4S -59.6(3) . . . . ?
O2 Li1 Li2 O3 -122.0(4) . . . . ?
O1 Li1 Li2 O3 150.1(3) . . . . ?
P1 Li1 Li2 O3 163.0(2) . . . . ?
Li3 Li1 Li2 O3 -168.4(3) . . . . ?
O2 Li1 Li2 P3 -130.4(4) . . . . ?
O3 Li1 Li2 P3 -8.41(12) . . . . ?
O1 Li1 Li2 P3 141.7(2) . . . . ?
P1 Li1 Li2 P3 154.64(17) . . . . ?
Li3 Li1 Li2 P3 -176.8(2) . . . . ?
O1 Li2 O4S C4S' 87(2) . . . . ?
N8 Li2 O4S C4S' -92(2) . . . . ?
O3 Li2 O4S C4S' -174(2) . . . . ?
P3 Li2 O4S C4S' -134(2) . . . . ?
Li1 Li2 O4S C4S' 139(2) . . . . ?
O1 Li2 O4S C1S -114.3(4) . . . . ?
N8 Li2 O4S C1S 65.9(5) . . . . ?
O3 Li2 O4S C1S -15.8(5) . . . . ?
P3 Li2 O4S C1S 23.9(5) . . . . ?
Li1 Li2 O4S C1S -62.4(4) . . . . ?
O1 Li2 O4S C4S 109.9(6) . . . . ?
N8 Li2 O4S C4S -70.0(6) . . . . ?
O3 Li2 O4S C4S -151.7(5) . . . . ?
P3 Li2 O4S C4S -112.0(6) . . . . ?
Li1 Li2 O4S C4S 161.7(5) . . . . ?
O1 Li2 O4S C1S' -139.6(13) . . . . ?
N8 Li2 O4S C1S' 40.5(13) . . . . ?
O3 Li2 O4S C1S' -41.2(13) . . . . ?
P3 Li2 O4S C1S' -1.5(13) . . . . ?
Li1 Li2 O4S C1S' -87.8(13) . . . . ?
C4S' O4S C1S C2S 51.3(15) . . . . ?
C4S O4S C1S C2S 30.7(9) . . . . ?
C1S' O4S C1S C2S -35.8(18) . . . . ?
Li2 O4S C1S C2S -114.5(7) . . . . ?
O4S C1S C2S C3S -40.3(9) . . . . ?
C1S C2S C3S C4S 34.2(10) . . . . ?
C4S' O4S C4S C3S -99(3) . . . . ?
C1S O4S C4S C3S -10.1(9) . . . . ?
C1S' O4S C4S C3S 12.8(12) . . . . ?
Li2 O4S C4S C3S 127.2(6) . . . . ?
C2S C3S C4S O4S -16.2(10) . . . . ?
C4S' O4S C1S' C2S' -31(3) . . . . ?
C1S O4S C1S' C2S' 68(2) . . . . ?
C4S O4S C1S' C2S' -50(2) . . . . ?
Li2 O4S C1S' C2S' 177.6(19) . . . . ?
O4S C1S' C2S' C3S' 21(3) . . . . ?
C1S' C2S' C3S' C4S' -3(3) . . . . ?
C1S O4S C4S' C3S' 5(2) . . . . ?
C4S O4S C4S' C3S' 102(4) . . . . ?
C1S' O4S C4S' C3S' 30(3) . . . . ?
Li2 O4S C4S' C3S' 163.8(12) . . . . ?
C2S' C3S' C4S' O4S -18(3) . . . . ?
